data_2241702
loop_
_publ_author_name
'Buvaylo, Elena A.'
'Kasyanova, Katerina A.'
'Vassilyeva, Olga Yu.'
'Skelton, Brian W.'

_publ_section_title
;
 Crystal structure of
 bis{4-bromo-2-[(carbamimidamidoimino)methyl]phenolato-\k^3^<i>N</i>,<i>N</i>',<i>O</i>}cobalt(III)
 nitrate dimethylformamide monosolvate
;
_journal_coeditor_code HG5475
_journal_issue 7
_journal_name_full 'Acta Crystallographica Section E'
_journal_page_first 907
_journal_page_last 911
_journal_paper_doi 10.1107/S2056989016008690
_journal_volume 72
_journal_year 2016
_chemical_formula_iupac '[Co (C8 H8 Br N4 O)2] N O3, C3 H7 N O'
_chemical_formula_moiety 'C16 H16 Br2 Co N8 O2 +, N O3 -, C3 H7 N O'
_chemical_formula_sum 'C19 H23 Br2 Co N10 O6'
_chemical_formula_weight 706.22
_chemical_name_systematic
;Bis{4-bromo-2-[(carbamimidamidoimino)methyl]phenolato-\k^3^<i>N</i>,<i>N</i>',<i>O</i>}cobalt(III) nitrate dimethylformamide
monosolvate
;
_space_group_IT_number 14
_symmetry_cell_setting monoclinic
_symmetry_space_group_name_Hall '-P 2ybc'
_symmetry_space_group_name_H-M 'P 1 21/c 1'
_atom_sites_solution_hydrogens mixed
_audit_creation_method 'WinGX routine CIF_UPDATE'
_cell_angle_alpha 90
_cell_angle_beta 98.302(2)
_cell_angle_gamma 90
_cell_formula_units_Z 4
_cell_length_a 13.5778(3)
_cell_length_b 9.9492(3)
_cell_length_c 19.0240(4)
_cell_measurement_reflns_used 8612
_cell_measurement_temperature 100(2)
_cell_measurement_theta_max 32.4
_cell_measurement_theta_min 2.441
_cell_volume 2542.99(11)
_computing_cell_refinement
;
<i>CrysAlis PRO</i> (Agilent, 2014)
;
_computing_data_collection
;
<i>CrysAlis PRO</i> (Agilent, 2014)
;
_computing_data_reduction
;
<i>CrysAlis PRO</i> (Agilent, 2014)
;
_computing_molecular_graphics
;
Mercury (Macrae <i>et al.</i>,  2006)
;
_computing_publication_material
;
publCIF (Westrip, 2010)
;
_computing_structure_refinement
;
SHELXL2014 (Sheldrick, 2015)
;
_computing_structure_solution
;
SIR92 (Altomare <i>et al.</i>,  1994)
;
_diffrn_ambient_temperature 100(2)
_diffrn_detector_area_resol_mean 10.4738
_diffrn_measured_fraction_theta_full 0.999
_diffrn_measured_fraction_theta_max 0.997
_diffrn_measurement_device 'four-circle diffractometer'
_diffrn_measurement_device_type 'Oxford Diffraction Gemini'
_diffrn_measurement_method '\w scans'
_diffrn_radiation_monochromator graphite
_diffrn_radiation_type MoK\a
_diffrn_radiation_wavelength 0.71073
_diffrn_reflns_av_R_equivalents 0.0611
_diffrn_reflns_limit_h_max 19
_diffrn_reflns_limit_h_min -19
_diffrn_reflns_limit_k_max 13
_diffrn_reflns_limit_k_min -14
_diffrn_reflns_limit_l_max 27
_diffrn_reflns_limit_l_min -27
_diffrn_reflns_number 35245
_diffrn_reflns_theta_full 29
_diffrn_reflns_theta_max 30.998
_diffrn_reflns_theta_min 2.547
_exptl_absorpt_coefficient_mu 3.875
_exptl_absorpt_correction_T_max 0.891
_exptl_absorpt_correction_T_min 0.771
_exptl_absorpt_correction_type analytical
_exptl_absorpt_process_details
;
[<i>CrysAlis PRO</i> (Agilent, 2014),
analytical numeric absorption correction (Clark & Reid, 1995)]
;
_exptl_crystal_colour dark_red
_exptl_crystal_density_diffrn 1.845
_exptl_crystal_description prism
_exptl_crystal_F_000 1408
_exptl_crystal_size_max 0.233
_exptl_crystal_size_mid 0.113
_exptl_crystal_size_min 0.106
_refine_diff_density_max 1.321
_refine_diff_density_min -0.675
_refine_ls_extinction_method none
_refine_ls_goodness_of_fit_ref 1.022
_refine_ls_hydrogen_treatment mixed
_refine_ls_matrix_type full
_refine_ls_number_parameters 378
_refine_ls_number_reflns 8094
_refine_ls_number_restraints 8
_refine_ls_restrained_S_all 1.022
_refine_ls_R_factor_all 0.0623
_refine_ls_R_factor_gt 0.0453
_refine_ls_shift/su_max 0.002
_refine_ls_shift/su_mean 0
_refine_ls_structure_factor_coef Fsqd
_refine_ls_weighting_details 'w=1/[\s^2^(Fo^2^)+(0.0549P)^2^+1.1125P] where P=(Fo^2^+2Fc^2^)/3'
_refine_ls_weighting_scheme calc
_refine_ls_wR_factor_gt 0.1022
_refine_ls_wR_factor_ref 0.1096
_reflns_number_gt 6450
_reflns_number_total 8094
_reflns_threshold_expression 'I > 2\s(I)'
_cod_data_source_file hg5475sup1.cif
_cod_data_source_block I
_cod_original_sg_symbol_H-M 'P 21/c'
_cod_database_code 2241702

loop_
_symmetry_equiv_pos_as_xyz
'x, y, z'
'-x, y+1/2, -z+1/2'
'-x, -y, -z'
'x, -y-1/2, z-1/2'

loop_
_atom_site_type_symbol
_atom_site_label
_atom_site_fract_x
_atom_site_fract_y
_atom_site_fract_z
_atom_site_U_iso_or_equiv
_atom_site_adp_type
_atom_site_calc_flag
_atom_site_occupancy
Co Co1 0.40679(2) 0.49709(3) 0.27902(2) 0.01086(8) Uani d 1
Br Br11 0.84873(2) 0.53347(3) 0.55431(2) 0.01994(8) Uani d 1
Br Br21 0.02860(2) 1.02172(3) 0.19557(2) 0.02163(8) Uani d 1
C C111 0.59602(18) 0.5698(3) 0.35767(13) 0.0135(5) Uani d 1
O O111 0.52857(13) 0.59057(19) 0.30171(9) 0.0140(4) Uani d 1
C C112 0.58479(18) 0.4791(3) 0.41364(13) 0.0125(5) Uani d 1
C C113 0.6615(2) 0.4690(3) 0.47318(13) 0.0158(5) Uani d 1
H H113 0.6541 0.4095 0.5112 0.019 Uiso calc 1
C C114 0.74582(19) 0.5454(3) 0.47532(14) 0.0171(5) Uani d 1
C C115 0.7590(2) 0.6339(3) 0.42019(14) 0.0174(5) Uani d 1
H H115 0.8182 0.6855 0.4224 0.021 Uiso calc 1
C C116 0.68522(19) 0.6452(3) 0.36274(14) 0.0168(5) Uani d 1
H H116 0.6944 0.7053 0.3254 0.02 Uiso calc 1
C C11 0.49888(18) 0.3939(3) 0.41404(13) 0.0137(5) Uani d 1
H H11 0.4961 0.3371 0.4538 0.016 Uiso calc 1
N N12 0.42526(15) 0.3917(2) 0.36236(11) 0.0125(4) Uani d 1
N N13 0.34742(16) 0.3036(2) 0.36593(11) 0.0155(4) Uani d 1
C C14 0.27399(18) 0.3108(3) 0.30883(13) 0.0141(5) Uani d 1
N N15 0.28470(15) 0.4014(2) 0.26114(11) 0.0129(4) Uani d 1
N N16 0.19840(18) 0.2235(3) 0.30737(13) 0.0196(5) Uani d 1
C C211 0.27262(18) 0.7103(3) 0.29499(13) 0.0140(5) Uani d 1
O O211 0.34349(13) 0.63305(19) 0.32785(9) 0.0142(4) Uani d 1
C C212 0.26407(18) 0.7469(3) 0.22191(13) 0.0131(5) Uani d 1
C C213 0.19201(19) 0.8413(3) 0.19325(14) 0.0161(5) Uani d 1
H H213 0.1889 0.869 0.1452 0.019 Uiso calc 1
C C214 0.1259(2) 0.8938(3) 0.23468(14) 0.0183(5) Uani d 1
C C215 0.1301(2) 0.8550(3) 0.30568(15) 0.0199(6) Uani d 1
H H215 0.0829 0.8888 0.3336 0.024 Uiso calc 1
C C216 0.2033(2) 0.7672(3) 0.33485(14) 0.0190(5) Uani d 1
H H216 0.2071 0.7441 0.3836 0.023 Uiso calc 1
C C21 0.32682(18) 0.6909(3) 0.17418(13) 0.0144(5) Uani d 1
H H21 0.3245 0.7289 0.1282 0.030(9) Uiso calc 1
N N22 0.38606(15) 0.5908(2) 0.19178(11) 0.0120(4) Uani d 1
N N23 0.44539(17) 0.5417(2) 0.14357(11) 0.0142(4) Uani d 1
C C24 0.48136(18) 0.4152(3) 0.16206(13) 0.0132(5) Uani d 1
N N25 0.47343(16) 0.3738(2) 0.22568(11) 0.0128(4) Uani d 1
N N26 0.52409(17) 0.3479(3) 0.11301(12) 0.0172(5) Uani d 1
N N1 0.33098(17) 0.0191(2) 0.46915(11) 0.0156(4) Uani d 1
O O11 0.34224(14) -0.0888(2) 0.50414(10) 0.0183(4) Uani d 1
O O12 0.40449(14) 0.0966(2) 0.46727(10) 0.0203(4) Uani d 1
O O13 0.24818(15) 0.0494(2) 0.43623(11) 0.0269(5) Uani d 1
C C101 0.0924(2) 0.6797(3) 0.00598(15) 0.0256(6) Uani d 1
H H10A 0.15 0.6444 -0.0138 0.038 Uiso calc 1
H H10B 0.1041 0.774 0.0193 0.038 Uiso calc 1
H H10C 0.0328 0.6728 -0.0297 0.038 Uiso calc 1
C C102 -0.0029(2) 0.6429(3) 0.10642(16) 0.0233(6) Uani d 1
H H10D 0.0074 0.605 0.1545 0.035 Uiso calc 1
H H10E -0.0663 0.6105 0.0809 0.035 Uiso calc 1
H H10F -0.0043 0.7412 0.1093 0.035 Uiso calc 1
N N10 0.07772(16) 0.6015(3) 0.06882(12) 0.0174(5) Uani d 1
C C10 0.1335(2) 0.4952(3) 0.08995(15) 0.0207(6) Uani d 1
H H10 0.1856 0.4733 0.0635 0.025 Uiso calc 1
O O10 0.12327(15) 0.4225(2) 0.14103(10) 0.0229(4) Uani d 1
H H23 0.426(3) 0.562(4) 0.0989(11) 0.043(11) Uiso d 1
H H25 0.488(2) 0.2892(19) 0.2306(16) 0.011(7) Uiso d 1
H H26A 0.556(2) 0.275(2) 0.1271(15) 0.015(8) Uiso d 1
H H26B 0.522(3) 0.378(4) 0.0691(12) 0.050(12) Uiso d 1
H H13 0.358(3) 0.239(3) 0.3968(17) 0.038(11) Uiso d 1
H H15 0.2362(18) 0.412(4) 0.2266(13) 0.023(9) Uiso d 1
H H16A 0.1505(19) 0.219(4) 0.2716(14) 0.027(9) Uiso d 1
H H16B 0.200(3) 0.157(4) 0.337(2) 0.067(15) Uiso d 1

loop_
_atom_site_aniso_label
_atom_site_aniso_U_11
_atom_site_aniso_U_22
_atom_site_aniso_U_33
_atom_site_aniso_U_12
_atom_site_aniso_U_13
_atom_site_aniso_U_23
Co1 0.01350(17) 0.01171(17) 0.00748(15) -0.00003(12) 0.00193(12) 0.00055(11)
Br11 0.01947(14) 0.02185(16) 0.01635(14) -0.00175(10) -0.00467(10) -0.00023(10)
Br21 0.02097(15) 0.02263(16) 0.01907(14) 0.00852(10) -0.00461(10) -0.00454(10)
C111 0.0173(12) 0.0106(12) 0.0125(11) 0.0010(9) 0.0022(9) -0.0001(9)
O111 0.0175(9) 0.0141(10) 0.0097(8) -0.0021(7) -0.0001(6) 0.0029(7)
C112 0.0105(11) 0.0154(13) 0.0114(11) -0.0003(9) 0.0012(8) -0.0009(9)
C113 0.0205(13) 0.0170(14) 0.0097(11) 0.0005(10) 0.0019(9) 0.0012(9)
C114 0.0173(12) 0.0190(14) 0.0142(12) 0.0016(10) -0.0007(10) -0.0005(10)
C115 0.0173(12) 0.0167(14) 0.0182(12) -0.0029(10) 0.0025(10) -0.0001(10)
C116 0.0179(12) 0.0171(14) 0.0157(12) -0.0037(10) 0.0036(10) 0.0027(10)
C11 0.0185(12) 0.0127(13) 0.0101(11) -0.0004(9) 0.0029(9) 0.0018(9)
N12 0.0141(10) 0.0125(11) 0.0113(9) -0.0016(8) 0.0030(8) -0.0004(8)
N13 0.0175(11) 0.0168(12) 0.0115(10) -0.0050(8) -0.0002(8) 0.0050(8)
C14 0.0153(12) 0.0166(13) 0.0107(11) -0.0008(9) 0.0026(9) -0.0015(9)
N15 0.0147(10) 0.0139(11) 0.0096(9) 0.0003(8) 0.0001(8) 0.0010(8)
N16 0.0191(12) 0.0234(14) 0.0155(11) -0.0078(9) 0.0000(9) 0.0024(9)
C211 0.0164(12) 0.0139(13) 0.0118(11) -0.0010(9) 0.0024(9) -0.0015(9)
O211 0.0181(9) 0.0147(10) 0.0099(8) 0.0024(7) 0.0029(7) -0.0017(7)
C212 0.0151(11) 0.0126(12) 0.0115(11) 0.0009(9) 0.0021(9) -0.0007(9)
C213 0.0207(13) 0.0142(13) 0.0127(11) 0.0000(10) 0.0001(9) -0.0012(9)
C214 0.0185(13) 0.0160(14) 0.0185(13) 0.0034(10) -0.0036(10) -0.0025(10)
C215 0.0230(14) 0.0199(15) 0.0185(13) 0.0050(10) 0.0088(11) -0.0011(10)
C216 0.0246(14) 0.0207(15) 0.0128(12) 0.0052(11) 0.0062(10) -0.0001(10)
C21 0.0173(12) 0.0155(13) 0.0108(11) 0.0006(9) 0.0028(9) 0.0014(9)
N22 0.0154(10) 0.0119(11) 0.0091(9) -0.0003(8) 0.0027(7) -0.0008(7)
N23 0.0196(11) 0.0149(11) 0.0088(9) 0.0041(8) 0.0050(8) 0.0019(8)
C24 0.0129(11) 0.0145(13) 0.0123(11) -0.0014(9) 0.0017(9) 0.0011(9)
N25 0.0161(10) 0.0130(11) 0.0098(9) 0.0014(8) 0.0037(8) 0.0015(8)
N26 0.0229(12) 0.0190(12) 0.0115(10) 0.0070(9) 0.0083(9) 0.0031(9)
N1 0.0179(11) 0.0207(12) 0.0089(10) -0.0002(8) 0.0043(8) -0.0001(8)
O11 0.0232(10) 0.0198(11) 0.0125(9) -0.0019(8) 0.0043(7) 0.0039(7)
O12 0.0192(10) 0.0215(11) 0.0202(10) -0.0032(8) 0.0024(7) 0.0033(8)
O13 0.0178(10) 0.0392(14) 0.0226(11) -0.0004(9) -0.0014(8) 0.0117(9)
C101 0.0290(16) 0.0304(18) 0.0189(14) -0.0005(12) 0.0082(12) 0.0085(12)
C102 0.0231(14) 0.0242(16) 0.0245(14) 0.0002(11) 0.0096(11) -0.0010(12)
N10 0.0183(11) 0.0191(13) 0.0156(10) 0.0013(9) 0.0052(8) 0.0021(8)
C10 0.0178(13) 0.0262(16) 0.0182(13) 0.0007(11) 0.0031(10) -0.0007(11)
O10 0.0239(10) 0.0259(12) 0.0188(10) 0.0003(8) 0.0022(8) 0.0053(8)

loop_
_atom_type_symbol
_atom_type_description
_atom_type_scat_dispersion_real
_atom_type_scat_dispersion_imag
_atom_type_scat_source
C C 0.0033 0.0016 'International Tables Vol C Tables 4.2.6.8 and 6.1.1.4'
H H 0 0 'International Tables Vol C Tables 4.2.6.8 and 6.1.1.4'
N N 0.0061 0.0033 'International Tables Vol C Tables 4.2.6.8 and 6.1.1.4'
O O 0.0106 0.006 'International Tables Vol C Tables 4.2.6.8 and 6.1.1.4'
Co Co 0.3494 0.9721 'International Tables Vol C Tables 4.2.6.8 and 6.1.1.4'
Br Br -0.2901 2.4595 'International Tables Vol C Tables 4.2.6.8 and 6.1.1.4'

loop_
_exptl_crystal_face_index_h
_exptl_crystal_face_index_k
_exptl_crystal_face_index_l
_exptl_crystal_face_perp_dist
0 0 -1 0.0496
-1 1 2 0.0372
1 -1 -2 0.0956
-1 0 0 0.0063
-1 -1 2 0.0477
1 1 -2 0.1174
0 0 1 0.0603
-1 0 4 0.0292
1 0 0 0.0994

loop_
_geom_angle_atom_site_label_1
_geom_angle_atom_site_label_2
_geom_angle_atom_site_label_3
_geom_angle
_geom_angle_publ_flag
N12 Co1 N22 175.76(9) y
N12 Co1 O111 94.35(8) y
N22 Co1 O111 88.42(8) y
N12 Co1 N15 83.02(9) y
N22 Co1 N15 94.27(9) y
O111 Co1 N15 177.14(8) y
N12 Co1 N25 94.23(9) y
N22 Co1 N25 82.62(9) y
O111 Co1 N25 88.36(9) y
N15 Co1 N25 92.93(9) y
N12 Co1 O211 89.98(8) y
N22 Co1 O211 93.29(8) y
O111 Co1 O211 88.90(8) y
N15 Co1 O211 89.99(9) y
N25 Co1 O211 175.14(9) y
O111 C111 C116 117.4(2) ?
O111 C111 C112 124.7(2) ?
C116 C111 C112 118.0(2) ?
C111 O111 Co1 126.17(16) ?
C111 C112 C113 119.7(2) ?
C111 C112 C11 123.5(2) ?
C113 C112 C11 116.9(2) ?
C114 C113 C112 119.7(2) ?
C114 C113 H113 120.2 ?
C112 C113 H113 120.2 ?
C113 C114 C115 121.5(2) ?
C113 C114 Br11 120.3(2) ?
C115 C114 Br11 118.2(2) ?
C116 C115 C114 119.3(2) ?
C116 C115 H115 120.3 ?
C114 C115 H115 120.3 ?
C115 C116 C111 121.8(2) ?
C115 C116 H116 119.1 ?
C111 C116 H116 119.1 ?
N12 C11 C112 122.8(2) ?
N12 C11 H11 118.6 ?
C112 C11 H11 118.6 ?
C11 N12 N13 119.0(2) ?
C11 N12 Co1 128.42(18) ?
N13 N12 Co1 112.57(16) ?
C14 N13 N12 113.8(2) ?
C14 N13 H13 127(3) ?
N12 N13 H13 117(2) ?
N15 C14 N16 126.6(2) ?
N15 C14 N13 116.6(2) ?
N16 C14 N13 116.8(2) ?
C14 N15 Co1 113.87(17) ?
C14 N15 H15 118(2) ?
Co1 N15 H15 128(2) ?
C14 N16 H16A 122(2) ?
C14 N16 H16B 122(3) ?
H16A N16 H16B 114(4) ?
O211 C211 C216 118.5(2) ?
O211 C211 C212 124.3(2) ?
C216 C211 C212 117.1(2) ?
C211 O211 Co1 122.07(15) ?
C213 C212 C211 120.1(2) ?
C213 C212 C21 117.0(2) ?
C211 C212 C21 122.8(2) ?
C214 C213 C212 120.3(2) ?
C214 C213 H213 119.9 ?
C212 C213 H213 119.9 ?
C213 C214 C215 120.5(2) ?
C213 C214 Br21 120.1(2) ?
C215 C214 Br21 119.4(2) ?
C216 C215 C214 119.4(2) ?
C216 C215 H215 120.3 ?
C214 C215 H215 120.3 ?
C215 C216 C211 122.4(2) ?
C215 C216 H216 118.8 ?
C211 C216 H216 118.8 ?
N22 C21 C212 122.4(2) ?
N22 C21 H21 118.8 ?
C212 C21 H21 118.8 ?
C21 N22 N23 119.8(2) ?
C21 N22 Co1 127.99(17) ?
N23 N22 Co1 112.24(16) ?
C24 N23 N22 111.7(2) ?
C24 N23 H23 120(3) ?
N22 N23 H23 116(3) ?
N25 C24 N26 126.2(2) ?
N25 C24 N23 117.0(2) ?
N26 C24 N23 116.8(2) ?
C24 N25 Co1 113.73(18) ?
C24 N25 H25 111(2) ?
Co1 N25 H25 133.7(19) ?
C24 N26 H26A 117(2) ?
C24 N26 H26B 122(3) ?
H26A N26 H26B 121(3) ?
O13 N1 O11 120.3(2) ?
O13 N1 O12 119.9(2) ?
O11 N1 O12 119.8(2) ?
N10 C101 H10A 109.5 ?
N10 C101 H10B 109.5 ?
H10A C101 H10B 109.5 ?
N10 C101 H10C 109.5 ?
H10A C101 H10C 109.5 ?
H10B C101 H10C 109.5 ?
N10 C102 H10D 109.5 ?
N10 C102 H10E 109.5 ?
H10D C102 H10E 109.5 ?
N10 C102 H10F 109.5 ?
H10D C102 H10F 109.5 ?
H10E C102 H10F 109.5 ?
C10 N10 C102 121.0(2) ?
C10 N10 C101 122.1(2) ?
C102 N10 C101 116.9(2) ?
O10 C10 N10 125.5(3) ?
O10 C10 H10 117.3 ?
N10 C10 H10 117.3 ?

loop_
_geom_bond_atom_site_label_1
_geom_bond_atom_site_label_2
_geom_bond_distance
_geom_bond_publ_flag
Co1 N12 1.887(2) y
Co1 N22 1.889(2) y
Co1 O111 1.8919(18) y
Co1 N15 1.899(2) y
Co1 N25 1.902(2) y
Co1 O211 1.9135(18) y
Br11 C114 1.902(3) ?
Br21 C214 1.906(3) ?
C111 O111 1.317(3) ?
C111 C116 1.416(4) ?
C111 C112 1.420(4) ?
C112 C113 1.427(4) ?
C112 C11 1.443(3) ?
C113 C114 1.371(4) ?
C113 H113 0.95 ?
C114 C115 1.400(4) ?
C115 C116 1.376(4) ?
C115 H115 0.95 ?
C116 H116 0.95 ?
C11 N12 1.297(3) ?
C11 H11 0.95 ?
N12 N13 1.382(3) ?
N13 C14 1.366(3) ?
N13 H13 0.871(18) ?
C14 N15 1.302(3) ?
C14 N16 1.342(3) ?
N15 H15 0.867(18) ?
N16 H16A 0.871(18) ?
N16 H16B 0.86(3) ?
C211 O211 1.317(3) ?
C211 C216 1.410(3) ?
C211 C212 1.426(3) ?
C212 C213 1.408(4) ?
C212 C21 1.444(3) ?
C213 C214 1.380(4) ?
C213 H213 0.95 ?
C214 C215 1.398(4) ?
C215 C216 1.379(4) ?
C215 H215 0.95 ?
C216 H216 0.95 ?
C21 N22 1.294(3) ?
C21 H21 0.95 ?
N22 N23 1.393(3) ?
N23 C24 1.377(3) ?
N23 H23 0.878(18) ?
C24 N25 1.298(3) ?
C24 N26 1.346(3) ?
N25 H25 0.868(17) ?
N26 H26A 0.872(17) ?
N26 H26B 0.883(19) ?
N1 O13 1.242(3) ?
N1 O11 1.261(3) ?
N1 O12 1.266(3) ?
C101 N10 1.464(3) ?
C101 H10A 0.98 ?
C101 H10B 0.98 ?
C101 H10C 0.98 ?
C102 N10 1.452(3) ?
C102 H10D 0.98 ?
C102 H10E 0.98 ?
C102 H10F 0.98 ?
N10 C10 1.328(4) ?
C10 O10 1.235(3) ?
C10 H10 0.95 ?

loop_
_geom_hbond_atom_site_label_D
_geom_hbond_atom_site_label_H
_geom_hbond_atom_site_label_A
_geom_hbond_site_symmetry_A
_geom_hbond_distance_DH
_geom_hbond_distance_HA
_geom_hbond_distance_DA
_geom_hbond_angle_DHA
N13 H13 O12 . 0.871(18) 1.987(19) 2.851(3) 171(3)
N15 H15 O10 . 0.867(18) 2.072(18) 2.937(3) 175(3)
N16 H16A Br21 1_545 0.871(18) 2.83(3) 3.529(2) 139(3)
N16 H16B O13 . 0.86(3) 2.19(3) 2.998(3) 155(4)
N23 H23 O11 4_565 0.878(18) 2.00(2) 2.854(3) 163(4)
N25 H25 O111 2_645 0.868(17) 2.07(2) 2.865(3) 151(3)
N26 H26A O211 2_645 0.872(17) 2.058(19) 2.913(3) 166(3)
N26 H26B O12 4_565 0.883(19) 2.34(3) 3.054(3) 138(3)

_cod_database_fobs_code 2241702
